data_9015119
loop_
_publ_author_name
'Durif, A.'
'Averbuch-Pouchot, M. T.'
'Guitel, J. C.'

_publ_section_title
;
 Structures de deux phosphotellurates. Te(OH)6((NH4)2HPO4)2
 and Te(OH)6(Na2HPO4)(H2O)
;
_journal_issue 6
_journal_name_full 'Acta Crystallographica, Section B'
_journal_page_first 1444
_journal_page_last 1447
_journal_paper_doi 10.1107/S056774087900666X
_journal_volume 35
_journal_year 1979
_chemical_formula_sum 'N4 O14 P2 Te'
_space_group_IT_number 2
_symmetry_space_group_name_Hall '-P 1'
_symmetry_space_group_name_H-M 'P -1'
_cell_angle_alpha 118.15
_cell_angle_beta 105.80
_cell_angle_gamma 84.36
_cell_length_a 11.51
_cell_length_b 6.484
_cell_length_c 6.329
_cell_formula_units_Z 1
_cell_volume 400.480
_database_code_amcsd 0009672
_exptl_crystal_density_diffrn 1.947
_cod_original_formula_sum 'Te P2 N4 O14'
_cod_database_code 9015119
_amcsd_formula_title Te(OH)6((NH4)2HPO4)2

loop_
_space_group_symop_operation_xyz
x,y,z
-x,-y,-z

loop_
_atom_site_label
_atom_site_fract_x
_atom_site_fract_y
_atom_site_fract_z
Te1 0.00000 0.00000 0.00000
P1 0.32463 0.35241 0.84620
N1 0.22010 0.70160 0.42660
N2 0.39030 0.05160 0.22660
O1 0.18290 0.36980 0.78450
O2 0.36710 0.10820 0.69430
O3 0.37230 0.52450 0.76740
O4 0.38340 0.44070 0.12420
O5 0.00160 0.15350 0.80800
O6 0.11380 0.23800 0.27550
O7 0.14240 0.87720 0.90370

loop_
_cod_related_entry_id
_cod_related_entry_database
_cod_related_entry_code
1 AMCSD 0009672
